data_2242295
loop_
_publ_author_name
'Argibay-Otero, Saray'
'V\'azquez-L\'opez, Ezequiel M.'

_publ_section_title
;
 Crystal structure of <i>N</i>-(4-hydroxybenzyl)acetone thiosemicarbazone
;
_journal_coeditor_code ZS2385
_journal_issue 9
_journal_name_full 'Acta Crystallographica Section E'
_journal_page_first 1382
_journal_page_last 1384
_journal_paper_doi 10.1107/S2056989017012129
_journal_volume 73
_journal_year 2017
_chemical_formula_iupac 'C11 H15 N3 O S'
_chemical_formula_moiety 'C11 H15 N3 O S'
_chemical_formula_sum 'C11 H15 N3 O S'
_chemical_formula_weight 237.32
_chemical_melting_point 438
_chemical_name_common
;
<i>N</i>-(4-Hydroxybenzyl)acetone thiosemicarbazone
;
_space_group_crystal_system triclinic
_space_group_IT_number 2
_space_group_name_Hall '-P 1'
_space_group_name_H-M_alt 'P -1'
_symmetry_space_group_name_Hall '-P 1'
_symmetry_space_group_name_H-M 'P -1'
_atom_sites_solution_hydrogens mixed
_audit_creation_method SHELXL-2013
_cell_angle_alpha 104.597(3)
_cell_angle_beta 112.569(3)
_cell_angle_gamma 105.220(3)
_cell_formula_units_Z 2
_cell_length_a 8.2799(8)
_cell_length_b 8.9169(9)
_cell_length_c 9.7451(10)
_cell_measurement_reflns_used 9917
_cell_measurement_temperature 100(2)
_cell_measurement_theta_max 28.31
_cell_measurement_theta_min 2.46
_cell_volume 588.70(11)
_computing_cell_refinement
;
SAINT (Bruker, 2014)
;
_computing_data_collection
;
APEX3 (Bruker, 2014)
;
_computing_data_reduction
;
SAINT (Bruker, 2014)
;
_computing_molecular_graphics
;
Mercury (Bruno <i>et al.</i>,  2002)
;
_computing_publication_material
;
SHELXL2013 (Sheldrick, 2015b)
;
_computing_structure_refinement
;
SHELXL2013 (Sheldrick, 2015b)
;
_computing_structure_solution
;
SHELXS2013 (Sheldrick, 2015a)
;
_diffrn_ambient_temperature 100(2)
_diffrn_measured_fraction_theta_full 1.000
_diffrn_measured_fraction_theta_max 0.998
_diffrn_measurement_device_type 'Bruker D8 Venture Photon 100 CMOS'
_diffrn_measurement_method '\f and \w scans'
_diffrn_radiation_type MoK\a
_diffrn_radiation_wavelength 0.71073
_diffrn_reflns_av_R_equivalents 0.0430
_diffrn_reflns_limit_h_max 11
_diffrn_reflns_limit_h_min -11
_diffrn_reflns_limit_k_max 11
_diffrn_reflns_limit_k_min -11
_diffrn_reflns_limit_l_max 13
_diffrn_reflns_limit_l_min -12
_diffrn_reflns_number 17083
_diffrn_reflns_theta_full 25.24
_diffrn_reflns_theta_max 28.32
_diffrn_reflns_theta_min 2.465
_exptl_absorpt_coefficient_mu 0.258
_exptl_absorpt_correction_T_max 0.746
_exptl_absorpt_correction_T_min 0.638
_exptl_absorpt_correction_type multi-scan
_exptl_absorpt_process_details
;
(SADABS; Bruker, 2014)
;
_exptl_crystal_colour colourless
_exptl_crystal_density_diffrn 1.339
_exptl_crystal_density_method 'not measured'
_exptl_crystal_description prism
_exptl_crystal_F_000 252
_exptl_crystal_size_max 0.181
_exptl_crystal_size_mid 0.107
_exptl_crystal_size_min 0.105
_refine_diff_density_max 0.293
_refine_diff_density_min -0.280
_refine_ls_extinction_method none
_refine_ls_goodness_of_fit_ref 1.000
_refine_ls_hydrogen_treatment mixed
_refine_ls_matrix_type full
_refine_ls_number_parameters 156
_refine_ls_number_reflns 2911
_refine_ls_number_restraints 0
_refine_ls_restrained_S_all 1.000
_refine_ls_R_factor_all 0.0398
_refine_ls_R_factor_gt 0.0322
_refine_ls_shift/su_max 0.000
_refine_ls_shift/su_mean 0.000
_refine_ls_structure_factor_coef Fsqd
_refine_ls_weighting_details 'w=1/[\s^2^(Fo^2^)+(0.0325P)^2^+0.3538P] where P=(Fo^2^+2Fc^2^)/3'
_refine_ls_weighting_scheme calc
_refine_ls_wR_factor_gt 0.0781
_refine_ls_wR_factor_ref 0.0824
_reflns_number_gt 2562
_reflns_number_total 2911
_reflns_threshold_expression 'I > 2\s(I)'
_cod_data_source_file zs2385sup1.cif
_cod_data_source_block I
_cod_original_cell_volume 588.70(10)
_cod_database_code 2242295
_shelx_space_group_comment
;
The symmetry employed for this shelxl refinement is uniquely defined
by the following loop, which should always be used as a source of
symmetry information in preference to the above space-group names.
They are only intended as comments.
;
_shelx_estimated_absorpt_t_min 0.955
_shelx_estimated_absorpt_t_max 0.973
_shelxl_version_number .2013

loop_
_space_group_symop_operation_xyz
'x, y, z'
'-x, -y, -z'

loop_
_atom_site_type_symbol
_atom_site_label
_atom_site_fract_x
_atom_site_fract_y
_atom_site_fract_z
_atom_site_U_iso_or_equiv
_atom_site_adp_type
_atom_site_calc_flag
_atom_site_occupancy
C C12 0.5032(2) -0.1953(2) 0.3563(2) 0.0345(4) Uani d 1
H H12A 0.6301 -0.1042 0.4309 0.052 Uiso calc 1
H H12B 0.5165 -0.2971 0.3036 0.052 Uiso calc 1
H H12C 0.4356 -0.2199 0.4166 0.052 Uiso calc 1
C C11 0.1912(2) -0.26338(16) 0.10998(17) 0.0243(3) Uani d 1
H H11A 0.1070 -0.2506 0.1562 0.036 Uiso calc 1
H H11B 0.1842 -0.3793 0.0828 0.036 Uiso calc 1
H H11C 0.1508 -0.2401 0.0118 0.036 Uiso calc 1
S S1 0.33739(4) 0.28903(4) 0.00401(4) 0.02014(10) Uani d 1
O O 0.96910(14) 0.95385(12) 0.83590(11) 0.0206(2) Uani d 1
H H0 1.063(3) 1.046(2) 0.864(2) 0.031 Uiso d 1
N N2 0.37419(16) 0.05734(13) 0.12372(13) 0.0170(2) Uani d 1
H H2 0.254(2) 0.024(2) 0.0853(19) 0.020 Uiso d 1
N N1 0.65479(15) 0.27673(13) 0.21157(13) 0.0163(2) Uani d 1
H H1 0.701(2) 0.225(2) 0.2663(19) 0.020 Uiso d 1
N N3 0.47907(15) 0.00499(14) 0.23774(13) 0.0194(2) Uani d 1
C C6 0.79084(18) 0.67223(16) 0.64146(15) 0.0173(2) Uani d 1
H H6 0.7308 0.6484 0.7038 0.021 Uiso calc 1
C C3 0.77639(18) 0.44581(15) 0.24342(15) 0.0171(2) Uani d 1
H H3A 0.7100 0.4789 0.1551 0.021 Uiso calc 1
H H3B 0.8951 0.4438 0.2427 0.021 Uiso calc 1
C C1 0.46524(17) 0.20611(15) 0.12097(14) 0.0147(2) Uani d 1
C C4 0.82883(17) 0.57817(15) 0.40388(14) 0.0148(2) Uani d 1
C C7 0.92864(17) 0.83296(15) 0.69457(14) 0.0158(2) Uani d 1
C C9 0.96926(17) 0.73918(15) 0.46107(15) 0.0170(2) Uani d 1
H H9 1.0319 0.7622 0.4003 0.020 Uiso calc 1
C C8 1.01956(17) 0.86683(15) 0.60508(15) 0.0164(2) Uani d 1
H H8 1.1150 0.9760 0.6419 0.020 Uiso calc 1
C C5 0.74164(17) 0.54680(15) 0.49646(15) 0.0162(2) Uani d 1
H H5 0.6466 0.4376 0.4600 0.019 Uiso calc 1
C C10 0.39253(19) -0.14134(17) 0.23078(16) 0.0197(3) Uani d 1

loop_
_atom_site_aniso_label
_atom_site_aniso_U_11
_atom_site_aniso_U_22
_atom_site_aniso_U_33
_atom_site_aniso_U_12
_atom_site_aniso_U_13
_atom_site_aniso_U_23
C12 0.0274(8) 0.0421(9) 0.0502(10) 0.0188(7) 0.0187(7) 0.0374(8)
C11 0.0297(7) 0.0153(6) 0.0263(7) 0.0065(5) 0.0131(6) 0.0090(5)
S1 0.01646(16) 0.01708(15) 0.02248(17) 0.00497(12) 0.00379(13) 0.01202(12)
O 0.0182(5) 0.0184(4) 0.0173(4) 0.0022(4) 0.0071(4) 0.0030(4)
N2 0.0138(5) 0.0164(5) 0.0197(5) 0.0056(4) 0.0053(4) 0.0104(4)
N1 0.0152(5) 0.0145(5) 0.0182(5) 0.0059(4) 0.0059(4) 0.0083(4)
N3 0.0174(5) 0.0228(5) 0.0238(6) 0.0108(4) 0.0097(5) 0.0157(5)
C6 0.0154(6) 0.0201(6) 0.0178(6) 0.0059(5) 0.0085(5) 0.0101(5)
C3 0.0151(6) 0.0164(6) 0.0187(6) 0.0042(5) 0.0081(5) 0.0076(5)
C1 0.0163(6) 0.0135(5) 0.0139(5) 0.0060(5) 0.0075(5) 0.0046(4)
C4 0.0131(5) 0.0158(5) 0.0161(6) 0.0072(5) 0.0055(5) 0.0082(5)
C7 0.0134(5) 0.0169(6) 0.0144(6) 0.0067(5) 0.0036(5) 0.0065(4)
C9 0.0154(6) 0.0182(6) 0.0202(6) 0.0065(5) 0.0094(5) 0.0110(5)
C8 0.0131(5) 0.0146(5) 0.0194(6) 0.0041(4) 0.0056(5) 0.0086(5)
C5 0.0131(5) 0.0154(5) 0.0186(6) 0.0042(4) 0.0060(5) 0.0087(5)
C10 0.0213(6) 0.0225(6) 0.0263(7) 0.0131(5) 0.0155(5) 0.0152(5)

loop_
_atom_type_symbol
_atom_type_description
_atom_type_scat_dispersion_real
_atom_type_scat_dispersion_imag
_atom_type_scat_source
C C 0.0033 0.0016 'International Tables Vol C Tables 4.2.6.8 and 6.1.1.4'
H H 0.0000 0.0000 'International Tables Vol C Tables 4.2.6.8 and 6.1.1.4'
N N 0.0061 0.0033 'International Tables Vol C Tables 4.2.6.8 and 6.1.1.4'
O O 0.0106 0.0060 'International Tables Vol C Tables 4.2.6.8 and 6.1.1.4'
S S 0.1246 0.1234 'International Tables Vol C Tables 4.2.6.8 and 6.1.1.4'

loop_
_geom_angle_atom_site_label_1
_geom_angle_atom_site_label_2
_geom_angle_atom_site_label_3
_geom_angle
_geom_angle_publ_flag
C7 O H0 111.1(13) no
C1 N1 C3 124.73(12) no
N2 N3 C10 116.82(12) no
S1 C1 N1 124.19(11) no
S1 C1 N2 119.75(11) no
C1 N1 H1 115.1(12) no
C3 N1 H1 119.1(12) no
N1 C1 N2 116.05(12) no
N3 N2 H2 120.9(12) no
C1 N2 H2 116.2(13) no
N1 C3 C4 113.39(12) no
C3 C4 C5 122.91(12) no
C5 C4 C9 118.17(12) no
C3 C4 C9 118.92(12) no
C4 C5 C6 121.31(13) no
C5 C6 C7 119.54(13) no
O C7 C6 117.57(13) no
C6 C7 C8 120.21(12) no
O C7 C8 122.21(12) no
C7 C8 C9 119.30(13) no
C4 C9 C8 121.46(13) no
N3 C10 C12 116.82(14) no
C11 C10 C12 116.61(14) no
N3 C10 C11 126.57(13) no
N1 C3 H3A 109.00 no
N1 C3 H3B 109.00 no
C4 C3 H3A 109.00 no
C4 C3 H3B 109.00 no
H3A C3 H3B 108.00 no
C4 C5 H5 119.00 no
C6 C5 H5 119.00 no
C5 C6 H6 120.00 no
C7 C6 H6 120.00 no
C7 C8 H8 120.00 no
C9 C8 H8 120.00 no
C4 C9 H9 119.00 no
C8 C9 H9 119.00 no
C10 C11 H11A 109.00 no
C10 C11 H11B 109.00 no
C10 C11 H11C 109.00 no
H11A C11 H11B 109.00 no
H11A C11 H11C 109.00 no
H11B C11 H11C 109.00 no
C10 C12 H12A 109.00 no
C10 C12 H12B 109.00 no
C10 C12 H12C 109.00 no
H12A C12 H12B 109.00 no
H12A C12 H12C 109.00 no
H12B C12 H12C 109.00 no

loop_
_geom_bond_atom_site_label_1
_geom_bond_atom_site_label_2
_geom_bond_distance
_geom_bond_publ_flag
S1 C1 1.6959(14) no
O C7 1.3708(16) no
O H0 0.86(2) no
N1 C3 1.4527(19) no
N1 C1 1.3328(19) no
N2 N3 1.3929(17) no
N2 C1 1.3554(19) no
N3 C10 1.284(2) no
N1 H1 0.839(18) no
N2 H2 0.849(18) no
C3 C4 1.5186(18) no
C4 C5 1.391(2) no
C4 C9 1.395(2) no
C5 C6 1.3914(19) no
C6 C7 1.392(2) no
C7 C8 1.391(2) no
C8 C9 1.3914(18) no
C10 C11 1.498(2) no
C10 C12 1.495(2) no
C3 H3A 0.9900 no
C3 H3B 0.9900 no
C5 H5 0.9500 no
C6 H6 0.9500 no
C8 H8 0.9500 no
C9 H9 0.9500 no
C11 H11A 0.9800 no
C11 H11B 0.9800 no
C11 H11C 0.9800 no
C12 H12A 0.9800 no
C12 H12B 0.9800 no
C12 H12C 0.9800 no

loop_
_geom_hbond_atom_site_label_D
_geom_hbond_atom_site_label_H
_geom_hbond_atom_site_label_A
_geom_hbond_site_symmetry_A
_geom_hbond_distance_DH
_geom_hbond_distance_HA
_geom_hbond_distance_DA
_geom_hbond_angle_DHA
_geom_hbond_publ_flag
N2 H2 O 2_666 0.848(17) 2.292(17) 2.9955(15) 140.6(14) yes
N2 H2 O 1_444 0.848(17) 2.434(16) 3.1333(15) 140.3(14) yes
O H0 S1 1_666 0.857(19) 2.299(19) 3.1349(10) 165.2(16) yes

loop_
_geom_torsion_atom_site_label_1
_geom_torsion_atom_site_label_2
_geom_torsion_atom_site_label_3
_geom_torsion_atom_site_label_4
_geom_torsion
_geom_torsion_publ_flag
C3 N1 C1 S1 10.03(19) no
C3 N1 C1 N2 -171.02(12) no
C1 N1 C3 C4 97.14(15) no
C1 N2 N3 C10 -175.62(14) no
N3 N2 C1 S1 -170.98(10) no
N3 N2 C1 N1 10.02(19) no
N2 N3 C10 C12 -178.18(13) no
N2 N3 C10 C11 1.5(2) no
N1 C3 C4 C9 169.60(13) no
N1 C3 C4 C5 -11.0(2) no
C3 C4 C9 C8 178.25(13) no
C3 C4 C5 C6 -178.75(14) no
C9 C4 C5 C6 0.6(2) no
C5 C4 C9 C8 -1.1(2) no
C4 C5 C6 C7 0.7(2) no
C5 C6 C7 C8 -1.4(2) no
C5 C6 C7 O 178.34(13) no
O C7 C8 C9 -178.83(13) no
C6 C7 C8 C9 0.9(2) no
C7 C8 C9 C4 0.4(2) no

_cod_database_fobs_code 2242295
